data_2230855
loop_
_publ_author_name
'Feng, Li-Ping'
'Zhao, Liang'

_publ_section_title
;
 Morpholin-4-ium 4-methoxybenzoate 4-methoxybenzoic acid monohydrate
;
_journal_coeditor_code RZ2614
_journal_issue 7
_journal_name_full 'Acta Crystallographica Section E'
_journal_page_first o1759
_journal_paper_doi 10.1107/S1600536811023361
_journal_volume 67
_journal_year 2011
_chemical_formula_iupac 'C4 H10 N O +, C8 H7 O3 -, C8 H8 O3, H2 O'
_chemical_formula_moiety 'C4 H10 N O +, C8 H7 O3 -, C8 H8 O3, H2 O'
_chemical_formula_sum 'C20 H27 N O8'
_chemical_formula_weight 409.43
_chemical_name_systematic
;
Morpholin-4-ium 4-methoxybenzoate 4-methoxybenzoic acid monohydrate
;
_space_group_IT_number 14
_symmetry_cell_setting monoclinic
_symmetry_space_group_name_Hall '-P 2ybc'
_symmetry_space_group_name_H-M 'P 1 21/c 1'
_atom_sites_solution_hydrogens geom
_atom_sites_solution_primary direct
_atom_sites_solution_secondary difmap
_audit_creation_method SHELXL-97
_cell_angle_alpha 90.00
_cell_angle_beta 100.63(3)
_cell_angle_gamma 90.00
_cell_formula_units_Z 4
_cell_length_a 21.874(4)
_cell_length_b 11.753(2)
_cell_length_c 8.3618(17)
_cell_measurement_reflns_used 4842
_cell_measurement_temperature 298(2)
_cell_measurement_theta_max 27.48
_cell_measurement_theta_min 3.02
_cell_volume 2112.8(7)
_computing_cell_refinement 'CrystalClear (Rigaku, 2005)'
_computing_data_collection 'CrystalClear (Rigaku, 2005)'
_computing_data_reduction 'CrystalClear (Rigaku, 2005)'
_computing_molecular_graphics 'SHELXTL (Sheldrick, 2008)'
_computing_publication_material 'SHELXTL (Sheldrick, 2008)'
_computing_structure_refinement 'SHELXL97 (Sheldrick, 2008)'
_computing_structure_solution 'SHELXS97 (Sheldrick, 2008)'
_diffrn_ambient_temperature 298(2)
_diffrn_detector_area_resol_mean 13.6612
_diffrn_measured_fraction_theta_full 0.999
_diffrn_measured_fraction_theta_max 0.999
_diffrn_measurement_device_type 'Rigaku Mercury2'
_diffrn_measurement_method 'CCD profile fitting'
_diffrn_radiation_monochromator graphite
_diffrn_radiation_source 'fine-focus sealed tube'
_diffrn_radiation_type MoK\a
_diffrn_radiation_wavelength 0.71073
_diffrn_reflns_av_R_equivalents 0.0773
_diffrn_reflns_av_sigmaI/netI 0.0674
_diffrn_reflns_limit_h_max 27
_diffrn_reflns_limit_h_min -28
_diffrn_reflns_limit_k_max 15
_diffrn_reflns_limit_k_min -15
_diffrn_reflns_limit_l_max 10
_diffrn_reflns_limit_l_min -10
_diffrn_reflns_number 21489
_diffrn_reflns_theta_full 27.48
_diffrn_reflns_theta_max 27.48
_diffrn_reflns_theta_min 3.02
_exptl_absorpt_coefficient_mu 0.100
_exptl_absorpt_correction_T_max 1.000
_exptl_absorpt_correction_T_min 0.910
_exptl_absorpt_correction_type multi-scan
_exptl_absorpt_process_details '(CrystalClear; Rigaku, 2005)'
_exptl_crystal_colour colourless
_exptl_crystal_density_diffrn 1.287
_exptl_crystal_density_method 'not measured'
_exptl_crystal_description needle
_exptl_crystal_F_000 872
_exptl_crystal_size_max 0.30
_exptl_crystal_size_mid 0.05
_exptl_crystal_size_min 0.05
_refine_diff_density_max 0.159
_refine_diff_density_min -0.233
_refine_ls_extinction_method none
_refine_ls_goodness_of_fit_ref 1.027
_refine_ls_hydrogen_treatment constr
_refine_ls_matrix_type full
_refine_ls_number_parameters 264
_refine_ls_number_reflns 4842
_refine_ls_number_restraints 0
_refine_ls_restrained_S_all 1.027
_refine_ls_R_factor_all 0.1369
_refine_ls_R_factor_gt 0.0634
_refine_ls_shift/su_max 0.000
_refine_ls_shift/su_mean 0.000
_refine_ls_structure_factor_coef Fsqd
_refine_ls_weighting_details 'calc w=1/[\s^2^(Fo^2^)+(0.0580P)^2^+0.3115P] where P=(Fo^2^+2Fc^2^)/3'
_refine_ls_weighting_scheme calc
_refine_ls_wR_factor_gt 0.1320
_refine_ls_wR_factor_ref 0.1621
_reflns_number_gt 2453
_reflns_number_total 4842
_reflns_threshold_expression I>2sigma(I)
_cod_data_source_file rz2614.cif
_cod_data_source_block I
_cod_original_cell_volume 2112.9(7)
_cod_original_sg_symbol_H-M 'P 21/c'
_cod_database_code 2230855
_cod_database_fobs_code 2230855

loop_
_symmetry_equiv_pos_as_xyz
'x, y, z'
'-x, y+1/2, -z+1/2'
'-x, -y, -z'
'x, -y-1/2, z-1/2'

loop_
_atom_site_type_symbol
_atom_site_label
_atom_site_fract_x
_atom_site_fract_y
_atom_site_fract_z
_atom_site_U_iso_or_equiv
_atom_site_adp_type
_atom_site_calc_flag
_atom_site_refinement_flags
_atom_site_occupancy
_atom_site_symmetry_multiplicity
_atom_site_disorder_assembly
_atom_site_disorder_group
O O4 0.30003(8) 0.67567(15) 0.28036(19) 0.0575(5) Uani d . 1 1 . .
C C10 0.40047(10) 0.61009(19) 0.2544(3) 0.0400(5) Uani d . 1 1 . .
O O6 0.56764(7) 0.62620(15) 0.0900(2) 0.0653(5) Uani d . 1 1 . .
C C12 0.46359(11) 0.6996(2) 0.0826(3) 0.0517(6) Uani d . 1 1 . .
H H12A 0.4682 0.7552 0.0067 0.062 Uiso calc R 1 1 . .
C C14 0.50318(12) 0.5405(2) 0.2459(3) 0.0556(7) Uani d . 1 1 . .
H H14A 0.5350 0.4887 0.2807 0.067 Uiso calc R 1 1 . .
C C13 0.51084(11) 0.6245(2) 0.1353(3) 0.0452(6) Uani d . 1 1 . .
O O5 0.34193(10) 0.53418(18) 0.4368(3) 0.0845(7) Uani d . 1 1 . .
C C15 0.44880(12) 0.5339(2) 0.3038(3) 0.0497(6) Uani d . 1 1 . .
H H15A 0.4441 0.4771 0.3780 0.060 Uiso calc R 1 1 . .
C C11 0.40899(11) 0.6921(2) 0.1430(3) 0.0486(6) Uani d . 1 1 . .
H H11A 0.3772 0.7438 0.1075 0.058 Uiso calc R 1 1 . .
C C9 0.34312(12) 0.6061(2) 0.3279(3) 0.0493(6) Uani d . 1 1 . .
C C16 0.57873(13) 0.7102(3) -0.0241(4) 0.0756(9) Uani d . 1 1 . .
H H16A 0.6193 0.6990 -0.0499 0.113 Uiso calc R 1 1 . .
H H16B 0.5765 0.7846 0.0221 0.113 Uiso calc R 1 1 . .
H H16C 0.5479 0.7038 -0.1215 0.113 Uiso calc R 1 1 . .
O O1W 0.23075(8) 0.74295(15) 0.5012(2) 0.0634(5) Uani d . 1 1 . .
H H1WA 0.2490 0.7132 0.4346 0.095 Uiso d R 1 1 . .
H H1WB 0.2567 0.7703 0.5746 0.095 Uiso d R 1 1 . .
N N1 0.26721(9) 0.00361(15) 0.1437(2) 0.0462(5) Uani d . 1 1 . .
H H1A 0.2883 -0.0209 0.0674 0.055 Uiso d R 1 1 . .
H H1B 0.2299 -0.0308 0.1336 0.055 Uiso d R 1 1 . .
O O1 0.11518(8) -0.23024(16) 0.0259(2) 0.0703(6) Uani d . 1 1 . .
H H1 0.1514 -0.2296 0.0125 0.105 Uiso d R 1 1 . .
O O7 0.26402(9) 0.14332(16) 0.4181(2) 0.0696(6) Uani d . 1 1 . .
C C1 0.10461(12) -0.1389(2) 0.1073(3) 0.0526(6) Uani d . 1 1 . .
C C2 0.04022(11) -0.1286(2) 0.1359(3) 0.0469(6) Uani d . 1 1 . .
O O2 0.14422(8) -0.06853(17) 0.1541(3) 0.0785(6) Uani d . 1 1 . .
C C5 -0.08025(12) -0.0989(2) 0.1886(3) 0.0550(7) Uani d . 1 1 . .
O O3 -0.14078(8) -0.09074(17) 0.2062(3) 0.0777(6) Uani d . 1 1 . .
C C7 0.02520(12) -0.0385(2) 0.2269(3) 0.0587(7) Uani d . 1 1 . .
H H7A 0.0560 0.0130 0.2708 0.070 Uiso calc R 1 1 . .
C C4 -0.06580(12) -0.1890(2) 0.0972(4) 0.0661(8) Uani d . 1 1 . .
H H4A -0.0968 -0.2402 0.0528 0.079 Uiso calc R 1 1 . .
C C6 -0.03452(12) -0.0231(2) 0.2543(3) 0.0594(7) Uani d . 1 1 . .
H H6A -0.0438 0.0378 0.3167 0.071 Uiso calc R 1 1 . .
C C3 -0.00622(11) -0.2043(2) 0.0707(3) 0.0571(7) Uani d . 1 1 . .
H H3A 0.0029 -0.2657 0.0089 0.069 Uiso calc R 1 1 . .
C C19 0.30232(12) -0.0252(2) 0.3071(3) 0.0533(7) Uani d . 1 1 . .
H H19A 0.3443 0.0047 0.3197 0.064 Uiso calc R 1 1 . .
H H19B 0.3050 -0.1072 0.3196 0.064 Uiso calc R 1 1 . .
C C18 0.25775(15) 0.1276(2) 0.1291(3) 0.0706(8) Uani d . 1 1 . .
H H18A 0.2314 0.1452 0.0255 0.085 Uiso calc R 1 1 . .
H H18B 0.2975 0.1652 0.1328 0.085 Uiso calc R 1 1 . .
C C20 0.27063(14) 0.0242(2) 0.4338(3) 0.0671(8) Uani d . 1 1 . .
H H20A 0.2298 -0.0101 0.4253 0.081 Uiso calc R 1 1 . .
H H20B 0.2944 0.0063 0.5405 0.081 Uiso calc R 1 1 . .
C C8 -0.15903(14) 0.0060(3) 0.2886(4) 0.0879(10) Uani d . 1 1 . .
H H8A -0.2034 0.0060 0.2798 0.132 Uiso calc R 1 1 . .
H H8B -0.1463 0.0740 0.2404 0.132 Uiso calc R 1 1 . .
H H8C -0.1396 0.0030 0.4013 0.132 Uiso calc R 1 1 . .
C C17 0.22811(15) 0.1700(2) 0.2644(4) 0.0769(9) Uani d . 1 1 . .
H H17A 0.2230 0.2518 0.2550 0.092 Uiso calc R 1 1 . .
H H17B 0.1872 0.1362 0.2555 0.092 Uiso calc R 1 1 . .

loop_
_atom_site_aniso_label
_atom_site_aniso_U_11
_atom_site_aniso_U_22
_atom_site_aniso_U_33
_atom_site_aniso_U_12
_atom_site_aniso_U_13
_atom_site_aniso_U_23
O4 0.0538(11) 0.0730(12) 0.0469(10) 0.0087(10) 0.0126(8) 0.0003(9)
C10 0.0456(14) 0.0418(13) 0.0326(12) -0.0019(11) 0.0079(11) -0.0025(10)
O6 0.0477(11) 0.0712(13) 0.0804(13) 0.0108(9) 0.0210(10) 0.0273(10)
C12 0.0467(15) 0.0578(16) 0.0495(14) 0.0032(12) 0.0063(12) 0.0211(12)
C14 0.0563(16) 0.0518(16) 0.0604(16) 0.0163(13) 0.0155(14) 0.0141(13)
C13 0.0406(14) 0.0485(15) 0.0465(14) 0.0004(11) 0.0082(11) 0.0052(12)
O5 0.0960(16) 0.0856(15) 0.0870(15) 0.0203(12) 0.0561(13) 0.0340(12)
C15 0.0636(17) 0.0413(14) 0.0459(14) 0.0051(12) 0.0146(13) 0.0096(11)
C11 0.0451(15) 0.0513(15) 0.0478(14) 0.0083(11) 0.0042(12) 0.0115(12)
C9 0.0592(17) 0.0516(16) 0.0387(14) -0.0028(13) 0.0132(13) -0.0047(12)
C16 0.0621(19) 0.076(2) 0.095(2) 0.0011(15) 0.0328(17) 0.0317(18)
O1W 0.0488(10) 0.0806(14) 0.0636(12) -0.0085(9) 0.0179(9) -0.0138(10)
N1 0.0494(12) 0.0429(11) 0.0500(12) -0.0063(9) 0.0189(10) -0.0085(9)
O1 0.0494(11) 0.0678(13) 0.0960(15) -0.0007(9) 0.0197(10) -0.0159(11)
O7 0.0921(15) 0.0609(13) 0.0555(12) 0.0106(10) 0.0132(10) -0.0171(10)
C1 0.0443(15) 0.0538(17) 0.0588(16) 0.0016(13) 0.0075(13) 0.0077(13)
C2 0.0421(14) 0.0471(15) 0.0507(14) -0.0015(11) 0.0061(12) 0.0062(12)
O2 0.0450(11) 0.0735(14) 0.1168(17) -0.0146(10) 0.0145(11) -0.0202(12)
C5 0.0444(15) 0.0568(17) 0.0662(17) -0.0019(13) 0.0165(13) 0.0060(14)
O3 0.0516(12) 0.0812(14) 0.1071(16) -0.0047(10) 0.0327(11) -0.0130(12)
C7 0.0471(16) 0.0622(17) 0.0655(17) -0.0077(13) 0.0070(14) -0.0077(14)
C4 0.0475(16) 0.0589(18) 0.092(2) -0.0117(13) 0.0143(15) -0.0122(16)
C6 0.0594(18) 0.0560(17) 0.0636(17) -0.0009(13) 0.0137(14) -0.0081(13)
C3 0.0474(16) 0.0486(15) 0.0761(19) -0.0017(12) 0.0137(14) -0.0067(13)
C19 0.0523(15) 0.0430(14) 0.0625(17) 0.0021(12) 0.0051(13) -0.0009(12)
C18 0.110(2) 0.0468(17) 0.0551(17) 0.0088(16) 0.0145(17) 0.0071(13)
C20 0.091(2) 0.065(2) 0.0461(15) 0.0022(16) 0.0145(15) 0.0004(14)
C8 0.069(2) 0.108(3) 0.095(2) 0.0141(19) 0.0372(19) -0.009(2)
C17 0.097(2) 0.0520(17) 0.079(2) 0.0267(16) 0.0081(18) -0.0102(15)

loop_
_atom_type_symbol
_atom_type_description
_atom_type_scat_dispersion_real
_atom_type_scat_dispersion_imag
_atom_type_scat_source
C C 0.0033 0.0016 'International Tables Vol C Tables 4.2.6.8 and 6.1.1.4'
H H 0.0000 0.0000 'International Tables Vol C Tables 4.2.6.8 and 6.1.1.4'
N N 0.0061 0.0033 'International Tables Vol C Tables 4.2.6.8 and 6.1.1.4'
O O 0.0106 0.0060 'International Tables Vol C Tables 4.2.6.8 and 6.1.1.4'

loop_
_geom_angle_atom_site_label_1
_geom_angle_atom_site_label_2
_geom_angle_atom_site_label_3
_geom_angle_site_symmetry_1
_geom_angle_site_symmetry_3
_geom_angle
_geom_angle_publ_flag
C11 C10 C15 . . 117.5(2) ?
C11 C10 C9 . . 121.9(2) ?
C15 C10 C9 . . 120.5(2) ?
C13 O6 C16 . . 118.19(19) ?
C13 C12 C11 . . 119.6(2) ?
C13 C12 H12A . . 120.2 ?
C11 C12 H12A . . 120.2 ?
C15 C14 C13 . . 119.9(2) ?
C15 C14 H14A . . 120.1 ?
C13 C14 H14A . . 120.1 ?
O6 C13 C12 . . 125.0(2) ?
O6 C13 C14 . . 115.1(2) ?
C12 C13 C14 . . 119.8(2) ?
C14 C15 C10 . . 121.5(2) ?
C14 C15 H15A . . 119.2 ?
C10 C15 H15A . . 119.2 ?
C10 C11 C12 . . 121.7(2) ?
C10 C11 H11A . . 119.1 ?
C12 C11 H11A . . 119.1 ?
O5 C9 O4 . . 123.9(2) ?
O5 C9 C10 . . 117.0(2) ?
O4 C9 C10 . . 119.1(2) ?
O6 C16 H16A . . 109.5 ?
O6 C16 H16B . . 109.5 ?
H16A C16 H16B . . 109.5 ?
O6 C16 H16C . . 109.5 ?
H16A C16 H16C . . 109.5 ?
H16B C16 H16C . . 109.5 ?
H1WA O1W H1WB . . 108.6 ?
C18 N1 C19 . . 110.12(19) ?
C18 N1 H1A . . 109.9 ?
C19 N1 H1A . . 109.6 ?
C18 N1 H1B . . 109.0 ?
C19 N1 H1B . . 106.9 ?
H1A N1 H1B . . 111.3 ?
C1 O1 H1 . . 109.2 ?
C20 O7 C17 . . 109.6(2) ?
O2 C1 O1 . . 122.8(2) ?
O2 C1 C2 . . 122.7(3) ?
O1 C1 C2 . . 114.5(2) ?
C7 C2 C3 . . 118.6(2) ?
C7 C2 C1 . . 118.9(2) ?
C3 C2 C1 . . 122.4(2) ?
O3 C5 C6 . . 124.1(2) ?
O3 C5 C4 . . 116.2(2) ?
C6 C5 C4 . . 119.7(2) ?
C5 O3 C8 . . 118.2(2) ?
C2 C7 C6 . . 121.5(2) ?
C2 C7 H7A . . 119.3 ?
C6 C7 H7A . . 119.3 ?
C3 C4 C5 . . 120.8(2) ?
C3 C4 H4A . . 119.6 ?
C5 C4 H4A . . 119.6 ?
C5 C6 C7 . . 119.3(2) ?
C5 C6 H6A . . 120.3 ?
C7 C6 H6A . . 120.3 ?
C4 C3 C2 . . 120.1(2) ?
C4 C3 H3A . . 120.0 ?
C2 C3 H3A . . 120.0 ?
N1 C19 C20 . . 109.8(2) ?
N1 C19 H19A . . 109.7 ?
C20 C19 H19A . . 109.7 ?
N1 C19 H19B . . 109.7 ?
C20 C19 H19B . . 109.7 ?
H19A C19 H19B . . 108.2 ?
N1 C18 C17 . . 110.0(2) ?
N1 C18 H18A . . 109.7 ?
C17 C18 H18A . . 109.7 ?
N1 C18 H18B . . 109.7 ?
C17 C18 H18B . . 109.7 ?
H18A C18 H18B . . 108.2 ?
O7 C20 C19 . . 112.0(2) ?
O7 C20 H20A . . 109.2 ?
C19 C20 H20A . . 109.2 ?
O7 C20 H20B . . 109.2 ?
C19 C20 H20B . . 109.2 ?
H20A C20 H20B . . 107.9 ?
O3 C8 H8A . . 109.5 ?
O3 C8 H8B . . 109.5 ?
H8A C8 H8B . . 109.5 ?
O3 C8 H8C . . 109.5 ?
H8A C8 H8C . . 109.5 ?
H8B C8 H8C . . 109.5 ?
O7 C17 C18 . . 111.7(2) ?
O7 C17 H17A . . 109.3 ?
C18 C17 H17A . . 109.3 ?
O7 C17 H17B . . 109.3 ?
C18 C17 H17B . . 109.3 ?
H17A C17 H17B . . 107.9 ?

loop_
_geom_bond_atom_site_label_1
_geom_bond_atom_site_label_2
_geom_bond_site_symmetry_2
_geom_bond_distance
_geom_bond_publ_flag
O4 C9 . 1.256(3) ?
C10 C11 . 1.377(3) ?
C10 C15 . 1.389(3) ?
C10 C9 . 1.496(3) ?
O6 C13 . 1.364(3) ?
O6 C16 . 1.425(3) ?
C12 C13 . 1.369(3) ?
C12 C11 . 1.383(3) ?
C12 H12A . 0.9300 ?
C14 C15 . 1.367(3) ?
C14 C13 . 1.384(3) ?
C14 H14A . 0.9300 ?
O5 C9 . 1.246(3) ?
C15 H15A . 0.9300 ?
C11 H11A . 0.9300 ?
C16 H16A . 0.9600 ?
C16 H16B . 0.9600 ?
C16 H16C . 0.9600 ?
O1W H1WA . 0.8204 ?
O1W H1WB . 0.8203 ?
N1 C18 . 1.474(3) ?
N1 C19 . 1.478(3) ?
N1 H1A . 0.9004 ?
N1 H1B . 0.9004 ?
O1 C1 . 1.315(3) ?
O1 H1 . 0.8206 ?
O7 C20 . 1.411(3) ?
O7 C17 . 1.412(3) ?
C1 O2 . 1.209(3) ?
C1 C2 . 1.476(3) ?
C2 C7 . 1.379(3) ?
C2 C3 . 1.384(3) ?
C5 O3 . 1.362(3) ?
C5 C6 . 1.376(3) ?
C5 C4 . 1.377(4) ?
O3 C8 . 1.424(3) ?
C7 C6 . 1.379(3) ?
C7 H7A . 0.9300 ?
C4 C3 . 1.374(3) ?
C4 H4A . 0.9300 ?
C6 H6A . 0.9300 ?
C3 H3A . 0.9300 ?
C19 C20 . 1.487(3) ?
C19 H19A . 0.9700 ?
C19 H19B . 0.9700 ?
C18 C17 . 1.490(4) ?
C18 H18A . 0.9700 ?
C18 H18B . 0.9700 ?
C20 H20A . 0.9700 ?
C20 H20B . 0.9700 ?
C8 H8A . 0.9600 ?
C8 H8B . 0.9600 ?
C8 H8C . 0.9600 ?
C17 H17A . 0.9700 ?
C17 H17B . 0.9700 ?

loop_
_geom_hbond_atom_site_label_D
_geom_hbond_atom_site_label_H
_geom_hbond_atom_site_label_A
_geom_hbond_site_symmetry_A
_geom_hbond_distance_DH
_geom_hbond_distance_HA
_geom_hbond_distance_DA
_geom_hbond_angle_DHA
N1 H1A O5 4_565 0.90 1.75 2.628(3) 164
N1 H1B O2 . 0.90 1.96 2.837(3) 163
O1 H1 O1W 4_565 0.82 1.76 2.579(2) 173
O1W H1WA O4 . 0.82 1.91 2.714(2) 167
O1W H1WB O4 4_576 0.82 1.91 2.712(3) 164

loop_
_cod_related_entry_id
_cod_related_entry_database
_cod_related_entry_code
1 ChemSpider 30656797
